data_7049703
loop_
_publ_author_name
'Gupta, Mayank'
'Sahana, Sunanda'
'Sharma, Vivekanand'
'Bharadwaj, Parimal K.'

_publ_section_title
;
 Benzothiazole integrated into a cryptand for ESIPT-based selective
 chemosensor for Zn<sup>2+</sup> ions.
;
_journal_issue 22
_journal_name_full 'Dalton transactions (Cambridge, England : 2003)'
_journal_page_first 7801
_journal_page_last 7808
_journal_paper_doi 10.1039/c9dt00548j
_journal_volume 48
_journal_year 2019
_chemical_formula_moiety '2(C57 H62.5 N11 O3.5 S3)'
_chemical_formula_sum 'C114 H125 N22 O7 S6'
_chemical_formula_weight 2107.71
_space_group_crystal_system monoclinic
_space_group_IT_number 15
_space_group_name_Hall '-C 2yc'
_space_group_name_H-M_alt 'C 1 2/c 1'
_symmetry_space_group_name_Hall '-C 2yc'
_symmetry_space_group_name_H-M 'C 1 2/c 1'
_atom_sites_solution_hydrogens mixed
_audit_creation_date 2019-01-29
_audit_creation_method
;
Olex2 1.2
(compiled 2018.05.29 svn.r3508 for OlexSys, GUI svn.r5506)
;
_audit_update_record
;
2019-02-04 deposited with the CCDC.    2019-04-15 downloaded from the CCDC.
;
_cell_angle_alpha 90
_cell_angle_beta 112.963(11)
_cell_angle_gamma 90
_cell_formula_units_Z 4
_cell_length_a 35.135(11)
_cell_length_b 14.185(4)
_cell_length_c 24.132(6)
_cell_measurement_reflns_used 7071
_cell_measurement_temperature 100
_cell_measurement_theta_max 22.97
_cell_measurement_theta_min 2.37
_cell_volume 11074(5)
_computing_cell_refinement 'SAINT V8.38A (?, 2016)'
_computing_data_reduction 'SAINT V8.38A (?, 2016)'
_computing_molecular_graphics 'Olex2 (Dolomanov et al., 2009)'
_computing_publication_material 'Olex2 (Dolomanov et al., 2009)'
_computing_structure_refinement 'ShelXL (Sheldrick, 2015)'
_computing_structure_solution 'XT (Sheldrick, 2015)'
_diffrn_ambient_temperature 100
_diffrn_measured_fraction_theta_full 0.998
_diffrn_measured_fraction_theta_max 0.998
_diffrn_measurement_device_type 'Bruker APEX-II CCD'
_diffrn_measurement_method '\f and \w scans'
_diffrn_radiation_type MoK\a
_diffrn_radiation_wavelength 0.71073
_diffrn_reflns_av_R_equivalents 0.1438
_diffrn_reflns_av_unetI/netI 0.0917
_diffrn_reflns_Laue_measured_fraction_full 0.998
_diffrn_reflns_Laue_measured_fraction_max 0.998
_diffrn_reflns_limit_h_max 41
_diffrn_reflns_limit_h_min -41
_diffrn_reflns_limit_k_max 16
_diffrn_reflns_limit_k_min -16
_diffrn_reflns_limit_l_max 28
_diffrn_reflns_limit_l_min -28
_diffrn_reflns_number 64632
_diffrn_reflns_point_group_measured_fraction_full 0.998
_diffrn_reflns_point_group_measured_fraction_max 0.998
_diffrn_reflns_theta_full 24.999
_diffrn_reflns_theta_max 24.999
_diffrn_reflns_theta_min 2.218
_diffrn_standards_number 0
_exptl_absorpt_coefficient_mu 0.189
_exptl_absorpt_correction_T_max 0.7457
_exptl_absorpt_correction_T_min 0.5427
_exptl_absorpt_correction_type multi-scan
_exptl_absorpt_process_details
'SADABS-2016/2 (Bruker,2016/2) was used for absorption correction. wR2(int) was 0.1642 before and 0.0810 after correction. The Ratio of minimum to maximum transmission is 0.7278. The \l/2 correction factor is Not present.'
_exptl_crystal_colour yellow
_exptl_crystal_colour_primary yellow
_exptl_crystal_density_diffrn 1.264
_exptl_crystal_description plate
_exptl_crystal_F_000 4460
_exptl_crystal_size_max 0.24
_exptl_crystal_size_mid 0.22
_exptl_crystal_size_min 0.19
_refine_diff_density_max 0.878
_refine_diff_density_min -0.497
_refine_diff_density_rms 0.073
_refine_ls_extinction_method none
_refine_ls_goodness_of_fit_ref 1.021
_refine_ls_hydrogen_treatment mixed
_refine_ls_matrix_type full
_refine_ls_number_parameters 690
_refine_ls_number_reflns 9751
_refine_ls_number_restraints 476
_refine_ls_restrained_S_all 1.011
_refine_ls_R_factor_all 0.1492
_refine_ls_R_factor_gt 0.0831
_refine_ls_shift/su_max 0.000
_refine_ls_shift/su_mean 0.000
_refine_ls_structure_factor_coef Fsqd
_refine_ls_weighting_details 'w=1/[\s^2^(Fo^2^)+(0.1100P)^2^+41.7322P] where P=(Fo^2^+2Fc^2^)/3'
_refine_ls_weighting_scheme calc
_refine_ls_wR_factor_gt 0.2108
_refine_ls_wR_factor_ref 0.2607
_reflns_Friedel_coverage 0.000
_reflns_number_gt 5454
_reflns_number_total 9751
_reflns_threshold_expression 'I > 2\s(I)'
_cod_data_source_file c9dt00548j2.cif
_cod_data_source_block 7aprc
_cod_depositor_comments 'Adding full bibliography for 7049703.cif.'
_cod_database_code 7049703
_shelx_shelxl_version_number 2018/1
_shelx_space_group_comment
;
The symmetry employed for this shelxl refinement is uniquely defined
by the following loop, which should always be used as a source of
symmetry information in preference to the above space-group names.
They are only intended as comments.
;
_shelx_estimated_absorpt_t_max 0.965
_shelx_estimated_absorpt_t_min 0.956
_olex2_refinement_description
;
1. Fixed Uiso
 At 1.2 times of:
  All C(H) groups, All C(H,H) groups, All N(H) groups
 At 1.5 times of:
  All O(H) groups
2. Restrained distances
 C54-N14
 1.46 with sigma of 0.002
 C62-N14
 1.46 with sigma of 0.02
 N14-H14
 0.8 with sigma of 0.02
 C37-C6AA \\sim C37-C6AB
 with sigma of 0.02
3. Rigid bond restraints
 All non-hydrogen atoms
 with sigma for 1-2 distances of 0.01 and sigma for 1-3 distances of 0.01
4. Uiso/Uaniso restraints and constraints
S1 \\sim C6AA \\sim C7AA \\sim C5 \\sim C8AA \\sim C7 \\sim C8 \\sim C11 \\sim
N1: within 2A with sigma of 0.01 and sigma for terminal atoms of 0.02
C6AB \\sim N1A \\sim C7AB \\sim C7A \\sim C11A \\sim C8A \\sim C8AB \\sim C5A
\\sim S1A: within 2A with sigma of 0.01 and sigma for terminal atoms of 0.02
C9AA \\sim N13 \\sim C49 \\sim C57 \\sim C0BA \\sim C89 \\sim C69 \\sim C64
\\sim S0AA: within 2A with sigma of 0.01 and sigma for terminal atoms of 0.02
C35 \\sim N10 \\sim C1AA \\sim C3 \\sim C2AA \\sim C3AA \\sim C4AA \\sim C0AA
\\sim S3: within 2A with sigma of 0.01 and sigma for terminal atoms of 0.02
Uanis(C7AA) = Uanis(C5A)
Uanis(C7AB) = Uanis(C5)
Uanis(C8AA) = Uanis(C11A)
Uanis(C8A) = Uanis(C8)
Uanis(C7) = Uanis(C8AB)
Uanis(C6AB) = Uanis(C6AA)
5. Others
 Sof(C6AB)=Sof(N1A)=Sof(C7AB)=Sof(C5A)=Sof(C8AB)=Sof(H8AB)=Sof(C8A)=Sof(H8A)=
 Sof(C11A)=Sof(H11C)=Sof(C7A)=Sof(H7A)=Sof(S1A)=1-FVAR(1)
 Sof(S1)=Sof(C6AA)=Sof(C5)=Sof(C7AA)=Sof(C7)=Sof(H7)=Sof(C11)=Sof(H11)=Sof(C8)=
 Sof(H8)=Sof(C8AA)=Sof(H8AA)=Sof(N1)=FVAR(1)
 Fixed Sof: O1(0.5) H1(0.5)
6.a Riding coordinates:
 N15(H15), N36(H36)
6.b Secondary CH2 refined with riding coordinates:
 C27(H27A,H27B), C34(H34A,H34B), C42(H42A,H42B), C50(H50A,H50B), C54(H54A,
 H54B), C62(H62A,H62B), C66(H66A,H66B), C72(H72A,H72B), C76(H76A,H76B),
 C84(H84A,H84B), C85(H85A,H85B), C86(H86A,H86B), C87(H87A,H87B), C88(H88A,H88B),
  C90(H90A,H90B), C91(H91A,H91B), C100(H10A,H10B), C112(H11A,H11B)
6.c Aromatic/amide H refined with riding coordinates:
 C10(H10), C17(H17), C19(H19), C29(H29), C4AA(H4AA), C3AA(H3AA), C2AA(H2AA),
 C3(H3A), C59(H59), C7(H7), C11(H11), C8(H8), C8AA(H8AA), C8AB(H8AB), C8A(H8A),
 C11A(H11C), C7A(H7A), C57(H57), C69(H69), C89(H89), C0BA(H0BA)
6.d Fitted hexagon refined as free rotating group:
 C1AA(C0AA,C4AA,C3AA,C2AA,C3), C5AA(C37,C22,C38,C59,C55), C5(C7AA,C7,C11,C8,
 C8AA), C7AB(C5A,C8AB,C8A,C11A,C7A)
6.e Idealised tetrahedral OH refined as rotating group:
 O5(H5), O6(H6), O71(H71), O1(H1)
;
_olex2_submission_special_instructions 'No special instructions were received'

loop_
_space_group_symop_operation_xyz
'x, y, z'
'-x, y, -z+1/2'
'x+1/2, y+1/2, z'
'-x+1/2, y+1/2, -z+1/2'
'-x, -y, -z'
'x, -y, z-1/2'
'-x+1/2, -y+1/2, -z'
'x+1/2, -y+1/2, z-1/2'

loop_
_atom_site_label
_atom_site_type_symbol
_atom_site_fract_x
_atom_site_fract_y
_atom_site_fract_z
_atom_site_U_iso_or_equiv
_atom_site_adp_type
_atom_site_occupancy
_atom_site_site_symmetry_order
_atom_site_calc_flag
_atom_site_refinement_flags_posn
_atom_site_refinement_flags_adp
_atom_site_refinement_flags_occupancy
_atom_site_disorder_assembly
_atom_site_disorder_group
S3 S 0.28613(5) -0.02684(11) 0.49830(6) 0.0530(4) Uani 1 1 d . U . . .
O5 O 0.20155(13) -0.0242(3) 0.44929(17) 0.0597(11) Uani 1 1 d . U . . .
H5 H 0.179474 -0.009052 0.452755 0.090 Uiso 1 1 calc GR . . . .
O6 O 0.21291(13) 0.3794(3) 0.23539(18) 0.0543(10) Uani 1 1 d . U . . .
H6 H 0.218786 0.333780 0.217992 0.081 Uiso 1 1 calc GR . . . .
N4 N 0.21835(13) 0.1617(3) 0.10424(18) 0.0411(10) Uani 1 1 d . U . . .
N5 N 0.21025(14) 0.0219(3) 0.18849(18) 0.0400(10) Uani 1 1 d . U . . .
H5A H 0.2341(16) -0.006(4) 0.210(2) 0.048 Uiso 1 1 d R . . . .
N6 N 0.13841(15) 0.2124(3) 0.0975(2) 0.0471(12) Uani 1 1 d . U . . .
H6A H 0.1268(19) 0.172(4) 0.086(3) 0.057 Uiso 1 1 d R . . . .
N10 N 0.30414(14) 0.0111(3) 0.40631(19) 0.0430(10) Uani 1 1 d . U . . .
N11 N 0.09076(14) 0.1599(3) 0.45993(19) 0.0450(11) Uani 1 1 d . U . . .
N14 N 0.24445(13) 0.2237(3) 0.2246(2) 0.0476(11) Uani 1 1 d D U . . .
H14 H 0.2278(14) 0.184(3) 0.214(2) 0.057 Uiso 1 1 d DR . . . .
N15 N 0.15904(14) 0.2564(3) 0.4476(2) 0.0529(12) Uani 1 1 d . U . . .
H15 H 0.146689 0.308868 0.433960 0.063 Uiso 1 1 d R . . . .
C1 C 0.23028(16) -0.0131(3) 0.3757(2) 0.0359(11) Uani 1 1 d . U . . .
C2 C 0.18524(16) -0.0155(3) 0.2695(2) 0.0369(11) Uani 1 1 d . U . . .
N3 N 0.12398(16) 0.0125(4) 0.4157(2) 0.0563(13) Uani 1 1 d . U . . .
H3 H 0.1189(19) 0.070(4) 0.404(3) 0.068 Uiso 1 1 d R . . . .
C4 C 0.19594(17) -0.0215(3) 0.3909(2) 0.0411(12) Uani 1 1 d . U . . .
C6 C 0.20207(15) 0.2848(3) 0.3892(2) 0.0389(12) Uani 1 1 d . U . . .
C10 C 0.18135(14) 0.3647(3) 0.3599(2) 0.0347(11) Uani 1 1 d . U . . .
H10 H 0.164676 0.397974 0.376262 0.042 Uiso 1 1 calc R . . . .
C12 C 0.18402(14) 0.3981(3) 0.3075(2) 0.0340(11) Uani 1 1 d . U . . .
C16 C 0.23140(15) 0.2689(3) 0.3148(2) 0.0409(12) Uani 1 1 d . U . . .
C17 C 0.15155(16) -0.0208(3) 0.2858(2) 0.0414(12) Uani 1 1 d . U . . .
H17 H 0.124474 -0.020836 0.255136 0.050 Uiso 1 1 calc R . . . .
C19 C 0.22453(16) -0.0121(3) 0.3147(2) 0.0367(11) Uani 1 1 d . U . . .
H19 H 0.247929 -0.009102 0.304217 0.044 Uiso 1 1 calc R . . . .
C27 C 0.17766(16) -0.0206(4) 0.2031(2) 0.0417(12) Uani 1 1 d . U . . .
H27A H 0.174709 -0.087532 0.190582 0.050 Uiso 1 1 calc R . . . .
H27B H 0.151232 0.011531 0.179621 0.050 Uiso 1 1 calc R . . . .
C29 C 0.22667(15) 0.2378(4) 0.3648(2) 0.0418(12) Uani 1 1 d . U . . .
H29 H 0.240605 0.181945 0.383826 0.050 Uiso 1 1 calc R . . . .
C34 C 0.20392(17) 0.0011(3) 0.1254(2) 0.0412(12) Uani 1 1 d . U . . .
H34A H 0.174566 0.011691 0.098913 0.049 Uiso 1 1 calc R . . . .
H34B H 0.210490 -0.065955 0.121841 0.049 Uiso 1 1 calc R . . . .
C35 C 0.27288(17) -0.0072(3) 0.4213(2) 0.0405(11) Uani 1 1 d . U . . .
N36 N 0.06321(16) 0.2132(4) 0.3354(2) 0.0658(15) Uani 1 1 d . U . . .
H36 H 0.050158 0.162002 0.320402 0.079 Uiso 1 1 d R . . . .
C41 C 0.15626(17) -0.0260(3) 0.3455(2) 0.0436(12) Uani 1 1 d . U . . .
C42 C 0.23092(17) 0.0627(4) 0.1052(2) 0.0444(13) Uani 1 1 d . U . . .
H42A H 0.260179 0.055337 0.133006 0.053 Uiso 1 1 calc R . . . .
H42B H 0.228377 0.043520 0.064423 0.053 Uiso 1 1 calc R . . . .
C43 C 0.20922(15) 0.3502(3) 0.2834(2) 0.0366(11) Uani 1 1 d . U . . .
C50 C 0.19962(17) 0.2508(4) 0.4466(2) 0.0497(14) Uani 1 1 d . U . . .
H50A H 0.209032 0.184408 0.453317 0.060 Uiso 1 1 calc R . . . .
H50B H 0.218879 0.288527 0.480460 0.060 Uiso 1 1 calc R . . . .
C54 C 0.27448(14) 0.2190(4) 0.1964(2) 0.0480(13) Uani 1 1 d D U . . .
H54A H 0.289354 0.158051 0.206326 0.058 Uiso 1 1 calc R . . . .
H54B H 0.295021 0.270236 0.212322 0.058 Uiso 1 1 calc R . . . .
C62 C 0.26181(16) 0.2247(4) 0.2916(2) 0.0467(13) Uani 1 1 d D U . . .
H62A H 0.287959 0.260955 0.306751 0.056 Uiso 1 1 calc R . . . .
H62B H 0.268051 0.159374 0.306943 0.056 Uiso 1 1 calc R . . . .
C66 C 0.18569(17) 0.1913(4) 0.0478(2) 0.0490(14) Uani 1 1 d . U . . .
H66A H 0.170132 0.135350 0.026122 0.059 Uiso 1 1 calc R . . . .
H66B H 0.198115 0.222199 0.022087 0.059 Uiso 1 1 calc R . . . .
O71 O 0.07862(19) 0.0991(4) 0.0847(2) 0.0925(15) Uani 1 1 d . U . . .
H71 H 0.084242 0.041473 0.090663 0.139 Uiso 1 1 calc GR . . . .
C72 C 0.11595(17) 0.2769(4) 0.1209(3) 0.0478(13) Uani 1 1 d . U . . .
H72A H 0.094979 0.311204 0.086937 0.057 Uiso 1 1 calc R . . . .
H72B H 0.135452 0.323802 0.147385 0.057 Uiso 1 1 calc R . . . .
C76 C 0.15645(17) 0.2592(4) 0.0596(3) 0.0496(14) Uani 1 1 d . U . . .
H76A H 0.171624 0.316332 0.080019 0.060 Uiso 1 1 calc R . . . .
H76B H 0.134328 0.278449 0.021030 0.060 Uiso 1 1 calc R . . . .
C84 C 0.04654(19) 0.2579(4) 0.3752(2) 0.0540(15) Uani 1 1 d . U . . .
H84A H 0.017506 0.276767 0.352006 0.065 Uiso 1 1 calc R . . . .
H84B H 0.062660 0.315432 0.392982 0.065 Uiso 1 1 calc R . . . .
C85 C 0.25272(17) 0.2287(4) 0.1286(3) 0.0515(14) Uani 1 1 d . U . . .
H85A H 0.242058 0.293755 0.118525 0.062 Uiso 1 1 calc R . . . .
H85B H 0.272764 0.217257 0.109700 0.062 Uiso 1 1 calc R . . . .
C86 C 0.04850(18) 0.1903(4) 0.4249(2) 0.0535(14) Uani 1 1 d . U . . .
H86A H 0.037194 0.221580 0.451917 0.064 Uiso 1 1 calc R . . . .
H86B H 0.031141 0.134471 0.407045 0.064 Uiso 1 1 calc R . . . .
C87 C 0.11530(18) 0.2286(4) 0.5032(2) 0.0556(15) Uani 1 1 d . U . . .
H87A H 0.115797 0.212941 0.543454 0.067 Uiso 1 1 calc R . . . .
H87B H 0.102714 0.291845 0.491826 0.067 Uiso 1 1 calc R . . . .
C88 C 0.09122(18) -0.0063(4) 0.4376(3) 0.0525(15) Uani 1 1 d . U . . .
H88A H 0.094561 -0.070499 0.454929 0.063 Uiso 1 1 calc R . . . .
H88B H 0.063884 -0.002699 0.403709 0.063 Uiso 1 1 calc R . . . .
C90 C 0.15872(18) 0.2302(4) 0.5057(2) 0.0510(14) Uani 1 1 d . U . . .
H90A H 0.175432 0.275876 0.536620 0.061 Uiso 1 1 calc R . . . .
H90B H 0.171348 0.167038 0.517356 0.061 Uiso 1 1 calc R . . . .
C91 C 0.09365(19) 0.0651(4) 0.4845(3) 0.0550(15) Uani 1 1 d . U . . .
H91A H 0.070827 0.054641 0.498126 0.066 Uiso 1 1 calc R . . . .
H91B H 0.120132 0.057924 0.519627 0.066 Uiso 1 1 calc R . . . .
C100 C 0.11939(18) -0.0414(4) 0.3616(3) 0.0546(15) Uani 1 1 d . U . . .
H10A H 0.093922 -0.021322 0.327728 0.065 Uiso 1 1 calc R . . . .
H10B H 0.116794 -0.109375 0.368897 0.065 Uiso 1 1 calc R . . . .
C112 C 0.06595(19) 0.2751(5) 0.2892(3) 0.0631(17) Uani 1 1 d . U . . .
H11A H 0.089403 0.319026 0.307980 0.076 Uiso 1 1 calc R . . . .
H11B H 0.040382 0.313295 0.272502 0.076 Uiso 1 1 calc R . . . .
C1AA C 0.34085(9) 0.0080(2) 0.45644(12) 0.0440(12) Uani 1 1 d . U . . .
C0AA C 0.33689(10) -0.0122(3) 0.51030(15) 0.0489(13) Uani 1 1 d G U . . .
C4AA C 0.37186(13) -0.0175(3) 0.56349(12) 0.0594(15) Uani 1 1 d G U . . .
H4AA H 0.369159 -0.031332 0.600305 0.071 Uiso 1 1 calc R . . . .
C3AA C 0.41078(10) -0.0027(3) 0.56281(13) 0.0641(16) Uani 1 1 d G U . . .
H3AA H 0.434678 -0.006332 0.599157 0.077 Uiso 1 1 calc R . . . .
C2AA C 0.41473(9) 0.0175(3) 0.50894(17) 0.0641(16) Uani 1 1 d G U . . .
H2AA H 0.441332 0.027674 0.508473 0.077 Uiso 1 1 calc R . . . .
C3 C 0.37977(11) 0.0229(3) 0.45575(13) 0.0554(14) Uani 1 1 d G U . . .
H3A H 0.382467 0.036679 0.418937 0.066 Uiso 1 1 calc R . . . .
C5AA C 0.05292(10) 0.1365(3) 0.21815(14) 0.0484(13) Uani 1 1 d . U . . .
C37 C 0.05489(10) 0.09440(19) 0.16733(15) 0.0436(12) Uani 1 1 d DG U . . .
C22 C 0.07581(10) 0.1389(2) 0.13624(12) 0.0381(12) Uani 1 1 d G U . . .
C38 C 0.09476(10) 0.2255(2) 0.15595(14) 0.0400(12) Uani 1 1 d G U . . .
C59 C 0.09279(10) 0.2676(2) 0.20677(15) 0.0487(13) Uani 1 1 d G U . . .
H59 H 0.105737 0.326840 0.220240 0.058 Uiso 1 1 calc R . . . .
C55 C 0.07186(11) 0.2232(3) 0.23786(12) 0.0500(14) Uani 1 1 d G U . . .
O1 O 0.0336(3) 0.1117(7) 0.2539(4) 0.076(3) Uani 0.5 1 d . U P . .
H1 H 0.050897 0.089426 0.286128 0.114 Uiso 0.5 1 calc GR . P . .
S1 S 0.02585(7) -0.04714(16) 0.07146(12) 0.0447(7) Uani 0.665(5) 1 d . U P A 1
C6AA C 0.0358(8) 0.0019(11) 0.1452(11) 0.042(2) Uani 0.665(5) 1 d D U P A 1
C5 C -0.0003(2) -0.1382(4) 0.0839(3) 0.0453(14) Uani 0.665(5) 1 d . U P A 1
C7AA C -0.0005(3) -0.1331(5) 0.1413(3) 0.0414(12) Uani 0.665(5) 1 d G U P A 1
C7 C -0.0204(3) -0.2022(5) 0.1608(2) 0.0521(16) Uani 0.665(5) 1 d G U P A 1
H7 H -0.020543 -0.198647 0.200046 0.062 Uiso 0.665(5) 1 calc R . P A 1
C11 C -0.0402(2) -0.2764(4) 0.1229(3) 0.058(2) Uani 0.665(5) 1 d G U P A 1
H11 H -0.053828 -0.323631 0.136261 0.069 Uiso 0.665(5) 1 calc R . P A 1
C8 C -0.0400(2) -0.2816(4) 0.0655(2) 0.0637(19) Uani 0.665(5) 1 d G U P A 1
H8 H -0.053514 -0.332304 0.039609 0.076 Uiso 0.665(5) 1 calc R . P A 1
C8AA C -0.0200(2) -0.2125(4) 0.0460(2) 0.0618(18) Uani 0.665(5) 1 d G U P A 1
H8AA H -0.019914 -0.215992 0.006740 0.074 Uiso 0.665(5) 1 calc R . P A 1
N1 N 0.0194(2) -0.0556(6) 0.1754(4) 0.0380(18) Uani 0.665(5) 1 d . U P A 1
C6AB C 0.0320(16) 0.005(2) 0.151(2) 0.042(2) Uani 0.335(5) 1 d D U P A 2
N1A N 0.0290(4) -0.0221(10) 0.1049(9) 0.037(2) Uani 0.335(5) 1 d . U P A 2
C7AB C 0.0074(5) -0.1085(8) 0.0974(6) 0.0453(14) Uani 0.335(5) 1 d . U P A 2
C5A C -0.0040(6) -0.1365(10) 0.1440(5) 0.0414(12) Uani 0.335(5) 1 d G U P A 2
C8AB C -0.0255(5) -0.2203(10) 0.1394(5) 0.0521(16) Uani 0.335(5) 1 d G U P A 2
H8AB H -0.033359 -0.239413 0.171199 0.062 Uiso 0.335(5) 1 calc R . P A 2
C8A C -0.0356(5) -0.2761(8) 0.0883(6) 0.0637(19) Uani 0.335(5) 1 d G U P A 2
H8A H -0.050363 -0.333377 0.085172 0.076 Uiso 0.335(5) 1 calc R . P A 2
C11A C -0.0242(5) -0.2481(9) 0.0417(5) 0.0618(18) Uani 0.335(5) 1 d G U P A 2
H11C H -0.031121 -0.286285 0.006822 0.074 Uiso 0.335(5) 1 calc R . P A 2
C7A C -0.0027(4) -0.1643(9) 0.0463(5) 0.057(3) Uani 0.335(5) 1 d G U P A 2
H7A H 0.005125 -0.145229 0.014499 0.069 Uiso 0.335(5) 1 calc R . P A 2
S1A S 0.01164(16) -0.0474(3) 0.1976(2) 0.0362(13) Uani 0.335(5) 1 d . U P A 2
C9AA C 0.16320(14) 0.4848(3) 0.2792(2) 0.0345(11) Uani 1 1 d . U . . .
S0AA S 0.16231(5) 0.52204(10) 0.21038(6) 0.0457(4) Uani 1 1 d . U . . .
N13 N 0.14345(13) 0.5443(3) 0.30499(17) 0.0385(10) Uani 1 1 d . U . . .
C49 C 0.12820(15) 0.6185(4) 0.2682(2) 0.0435(12) Uani 1 1 d . U . . .
C57 C 0.10837(17) 0.6939(4) 0.2838(3) 0.0539(14) Uani 1 1 d . U . . .
H57 H 0.105056 0.695107 0.321062 0.065 Uiso 1 1 calc R . . . .
C64 C 0.13398(15) 0.6192(3) 0.2135(2) 0.0386(11) Uani 1 1 d . U . . .
C69 C 0.11947(17) 0.6935(4) 0.1733(3) 0.0511(13) Uani 1 1 d . U . . .
H69 H 0.123267 0.694268 0.136394 0.061 Uiso 1 1 calc R . . . .
C89 C 0.09892(17) 0.7680(4) 0.1889(3) 0.0558(15) Uani 1 1 d . U . . .
H89 H 0.088371 0.819952 0.162537 0.067 Uiso 1 1 calc R . . . .
C0BA C 0.09435(18) 0.7640(4) 0.2436(3) 0.0582(15) Uani 1 1 d . U . . .
H0BA H 0.080279 0.814599 0.253208 0.070 Uiso 1 1 calc R . . . .

loop_
_atom_site_aniso_label
_atom_site_aniso_U_11
_atom_site_aniso_U_22
_atom_site_aniso_U_33
_atom_site_aniso_U_23
_atom_site_aniso_U_13
_atom_site_aniso_U_12
S3 0.0714(10) 0.0510(9) 0.0367(8) 0.0011(6) 0.0211(7) 0.0124(8)
O5 0.073(3) 0.066(3) 0.050(2) 0.001(2) 0.034(2) 0.004(2)
O6 0.068(3) 0.039(2) 0.064(3) 0.0004(19) 0.035(2) 0.010(2)
N4 0.045(3) 0.034(2) 0.045(2) 0.0112(19) 0.019(2) 0.0060(19)
N5 0.053(3) 0.031(2) 0.032(2) -0.0003(19) 0.013(2) 0.001(2)
N6 0.055(3) 0.036(3) 0.058(3) 0.002(2) 0.030(3) -0.012(2)
N10 0.050(2) 0.034(2) 0.040(2) 0.0011(19) 0.0116(19) 0.004(2)
N11 0.051(3) 0.044(3) 0.040(2) -0.002(2) 0.018(2) 0.004(2)
N14 0.038(3) 0.047(3) 0.061(3) -0.016(2) 0.023(2) -0.004(2)
N15 0.048(3) 0.048(3) 0.060(3) 0.017(2) 0.018(2) 0.009(2)
C1 0.049(3) 0.020(2) 0.040(3) 0.002(2) 0.019(2) 0.006(2)
C2 0.047(3) 0.022(3) 0.040(3) 0.008(2) 0.016(2) 0.006(2)
N3 0.062(3) 0.047(3) 0.076(4) -0.011(3) 0.044(3) -0.003(3)
C4 0.054(3) 0.031(3) 0.042(3) 0.001(2) 0.023(3) 0.006(2)
C6 0.029(3) 0.025(3) 0.054(3) -0.004(2) 0.008(2) -0.003(2)
C10 0.030(3) 0.024(3) 0.048(3) -0.002(2) 0.013(2) -0.004(2)
C12 0.027(3) 0.023(2) 0.048(3) -0.005(2) 0.009(2) -0.0033(19)
C16 0.032(3) 0.025(3) 0.057(3) -0.016(2) 0.009(2) -0.003(2)
C17 0.042(3) 0.028(3) 0.052(3) 0.002(2) 0.016(3) 0.002(2)
C19 0.045(3) 0.022(2) 0.043(3) 0.001(2) 0.017(2) 0.004(2)
C27 0.043(3) 0.036(3) 0.044(3) 0.004(2) 0.013(2) 0.005(2)
C29 0.035(3) 0.032(3) 0.050(3) -0.005(2) 0.008(2) -0.003(2)
C34 0.053(3) 0.030(3) 0.032(3) 0.000(2) 0.007(2) 0.005(2)
C35 0.055(3) 0.030(3) 0.036(2) -0.001(2) 0.016(2) 0.007(2)
N36 0.079(4) 0.076(4) 0.048(3) 0.003(3) 0.030(3) 0.023(3)
C41 0.054(3) 0.028(3) 0.054(3) 0.001(2) 0.027(3) 0.004(2)
C42 0.056(4) 0.039(3) 0.037(3) -0.001(2) 0.017(3) 0.009(2)
C43 0.039(3) 0.035(3) 0.041(3) -0.006(2) 0.021(2) -0.009(2)
C50 0.048(3) 0.040(3) 0.053(3) 0.011(3) 0.011(3) 0.004(3)
C54 0.036(3) 0.039(3) 0.069(4) -0.009(3) 0.020(3) -0.004(2)
C62 0.036(3) 0.038(3) 0.060(3) -0.015(3) 0.012(3) 0.003(2)
C66 0.053(3) 0.052(4) 0.048(3) 0.017(3) 0.026(3) 0.008(3)
O71 0.114(4) 0.076(3) 0.088(4) 0.002(3) 0.040(3) -0.003(3)
C72 0.045(3) 0.040(3) 0.056(3) 0.005(3) 0.018(3) 0.000(3)
C76 0.041(3) 0.054(4) 0.055(3) 0.024(3) 0.020(3) 0.009(3)
C84 0.056(4) 0.058(4) 0.042(3) -0.012(3) 0.013(3) 0.006(3)
C85 0.051(3) 0.038(3) 0.077(4) 0.010(3) 0.037(3) -0.001(3)
C86 0.057(4) 0.057(4) 0.050(3) -0.010(3) 0.025(3) 0.008(3)
C87 0.065(4) 0.057(4) 0.042(3) -0.008(3) 0.018(3) 0.005(3)
C88 0.054(4) 0.050(3) 0.065(4) 0.001(3) 0.035(3) -0.001(3)
C90 0.065(4) 0.041(3) 0.041(3) -0.001(3) 0.013(3) -0.001(3)
C91 0.065(4) 0.054(3) 0.057(4) 0.007(3) 0.035(3) 0.008(3)
C100 0.059(4) 0.047(4) 0.067(4) -0.007(3) 0.035(3) -0.004(3)
C112 0.050(4) 0.092(5) 0.043(3) -0.002(3) 0.013(3) 0.008(3)
C1AA 0.050(3) 0.029(3) 0.046(3) -0.007(2) 0.011(2) 0.009(2)
C0AA 0.067(3) 0.036(3) 0.039(2) -0.003(2) 0.016(2) 0.018(2)
C4AA 0.083(4) 0.046(3) 0.040(3) 0.003(2) 0.013(3) 0.025(3)
C3AA 0.080(4) 0.044(3) 0.048(3) -0.005(3) 0.003(3) 0.025(3)
C2AA 0.065(3) 0.052(3) 0.057(3) -0.006(3) 0.005(3) 0.011(3)
C3 0.058(3) 0.045(3) 0.050(3) -0.002(3) 0.008(3) 0.005(3)
C5AA 0.028(3) 0.069(4) 0.043(3) 0.013(3) 0.009(2) 0.006(3)
C37 0.033(3) 0.045(3) 0.043(3) 0.013(2) 0.004(2) -0.002(2)
C22 0.036(3) 0.042(3) 0.031(3) 0.003(2) 0.007(2) 0.000(2)
C38 0.030(3) 0.043(3) 0.044(3) 0.008(2) 0.011(2) 0.000(2)
C59 0.038(3) 0.055(4) 0.048(3) -0.002(3) 0.012(3) 0.000(3)
C55 0.029(3) 0.076(4) 0.036(3) 0.003(3) 0.003(2) 0.007(3)
O1 0.074(6) 0.078(7) 0.080(6) 0.008(5) 0.036(5) -0.010(5)
S1 0.0530(14) 0.0403(13) 0.0424(15) 0.0008(10) 0.0205(12) -0.0036(10)
C6AA 0.036(4) 0.049(3) 0.038(4) 0.012(2) 0.013(3) 0.001(3)
C5 0.046(3) 0.041(3) 0.048(3) -0.002(3) 0.017(3) -0.003(3)
C7AA 0.041(3) 0.035(2) 0.046(2) 0.004(2) 0.013(2) -0.004(2)
C7 0.058(4) 0.044(3) 0.050(4) 0.003(3) 0.016(3) -0.010(3)
C11 0.066(5) 0.046(4) 0.055(4) 0.000(4) 0.016(4) -0.020(4)
C8 0.077(4) 0.049(3) 0.054(4) -0.004(3) 0.013(4) -0.020(3)
C8AA 0.073(4) 0.051(5) 0.055(3) -0.013(3) 0.019(3) -0.020(4)
N1 0.035(4) 0.035(4) 0.041(4) 0.004(3) 0.011(3) 0.003(3)
C6AB 0.036(4) 0.049(3) 0.038(4) 0.012(2) 0.013(3) 0.001(3)
N1A 0.031(5) 0.039(5) 0.041(5) 0.002(4) 0.016(5) 0.001(4)
C7AB 0.046(3) 0.041(3) 0.048(3) -0.002(3) 0.017(3) -0.003(3)
C5A 0.041(3) 0.035(2) 0.046(2) 0.004(2) 0.013(2) -0.004(2)
C8AB 0.058(4) 0.044(3) 0.050(4) 0.003(3) 0.016(3) -0.010(3)
C8A 0.077(4) 0.049(3) 0.054(4) -0.004(3) 0.013(4) -0.020(3)
C11A 0.073(4) 0.051(5) 0.055(3) -0.013(3) 0.019(3) -0.020(4)
C7A 0.057(6) 0.053(6) 0.063(6) -0.017(5) 0.024(5) -0.017(5)
S1A 0.042(3) 0.028(2) 0.038(3) 0.0024(19) 0.014(2) -0.0046(18)
C9AA 0.032(3) 0.030(2) 0.043(3) 0.000(2) 0.016(2) -0.0026(19)
S0AA 0.0584(9) 0.0356(8) 0.0434(8) 0.0038(6) 0.0202(7) 0.0048(6)
N13 0.046(2) 0.035(2) 0.034(2) 0.0069(17) 0.0149(19) -0.0123(18)
C49 0.034(3) 0.040(3) 0.056(3) -0.007(2) 0.018(2) -0.004(2)
C57 0.051(3) 0.049(3) 0.063(3) -0.003(3) 0.023(3) 0.010(3)
C64 0.037(3) 0.030(2) 0.043(3) 0.002(2) 0.009(2) 0.003(2)
C69 0.054(3) 0.039(3) 0.051(3) 0.011(2) 0.011(3) 0.002(2)
C89 0.047(3) 0.036(3) 0.066(3) 0.017(3) 0.003(3) 0.009(2)
C0BA 0.054(3) 0.045(3) 0.070(4) 0.001(3) 0.018(3) 0.009(3)

loop_
_atom_type_symbol
_atom_type_description
_atom_type_scat_dispersion_real
_atom_type_scat_dispersion_imag
_atom_type_scat_source
C C 0.0033 0.0016 'International Tables Vol C Tables 4.2.6.8 and 6.1.1.4'
H H 0.0000 0.0000 'International Tables Vol C Tables 4.2.6.8 and 6.1.1.4'
N N 0.0061 0.0033 'International Tables Vol C Tables 4.2.6.8 and 6.1.1.4'
O O 0.0106 0.0060 'International Tables Vol C Tables 4.2.6.8 and 6.1.1.4'
S S 0.1246 0.1234 'International Tables Vol C Tables 4.2.6.8 and 6.1.1.4'

loop_
_geom_angle_atom_site_label_1
_geom_angle_atom_site_label_2
_geom_angle_atom_site_label_3
_geom_angle
C0AA S3 C35 89.3(2)
C4 O5 H5 109.5
C43 O6 H6 109.5
C66 N4 C42 114.3(4)
C66 N4 C85 114.3(4)
C85 N4 C42 114.7(4)
C27 N5 H5A 109(3)
C27 N5 C34 110.5(4)
C34 N5 H5A 105(3)
C72 N6 H6A 110(5)
C72 N6 C76 112.9(4)
C76 N6 H6A 118(5)
C35 N10 C1AA 110.4(4)
C87 N11 C86 113.9(4)
C87 N11 C91 113.7(4)
C91 N11 C86 113.7(5)
C54 N14 H14 113(4)
C54 N14 C62 116.2(4)
C62 N14 H14 108(4)
C50 N15 H15 113.4
C50 N15 C90 112.4(4)
C90 N15 H15 113.4
C4 C1 C19 119.3(5)
C4 C1 C35 122.6(5)
C19 C1 C35 118.0(5)
C17 C2 C27 118.5(5)
C19 C2 C17 118.5(5)
C19 C2 C27 122.8(5)
C88 N3 H3 101(4)
C88 N3 C100 113.3(5)
C100 N3 H3 106(4)
O5 C4 C1 119.3(5)
O5 C4 C41 120.9(5)
C1 C4 C41 119.8(5)
C10 C6 C29 117.8(5)
C10 C6 C50 121.8(5)
C29 C6 C50 120.4(5)
C6 C10 H10 118.8
C6 C10 C12 122.5(5)
C12 C10 H10 118.8
C10 C12 C43 119.2(4)
C10 C12 C9AA 121.0(4)
C43 C12 C9AA 119.7(4)
C29 C16 C43 120.2(5)
C29 C16 C62 122.7(5)
C43 C16 C62 116.9(5)
C2 C17 H17 119.1
C41 C17 C2 121.9(5)
C41 C17 H17 119.1
C1 C19 H19 119.5
C2 C19 C1 121.0(5)
C2 C19 H19 119.5
N5 C27 C2 113.9(4)
N5 C27 H27A 108.8
N5 C27 H27B 108.8
C2 C27 H27A 108.8
C2 C27 H27B 108.8
H27A C27 H27B 107.7
C6 C29 H29 118.9
C16 C29 C6 122.2(5)
C16 C29 H29 118.9
N5 C34 H34A 109.5
N5 C34 H34B 109.5
N5 C34 C42 110.9(4)
H34A C34 H34B 108.0
C42 C34 H34A 109.5
C42 C34 H34B 109.5
N10 C35 S3 114.8(4)
N10 C35 C1 121.4(5)
C1 C35 S3 123.7(4)
C84 N36 H36 111.2
C84 N36 C112 114.1(5)
C112 N36 H36 111.8
C4 C41 C100 119.9(5)
C17 C41 C4 119.4(5)
C17 C41 C100 120.7(5)
N4 C42 C34 109.7(4)
N4 C42 H42A 109.7
N4 C42 H42B 109.7
C34 C42 H42A 109.7
C34 C42 H42B 109.7
H42A C42 H42B 108.2
O6 C43 C12 121.2(5)
O6 C43 C16 120.8(5)
C12 C43 C16 118.0(5)
N15 C50 C6 114.3(4)
N15 C50 H50A 108.7
N15 C50 H50B 108.7
C6 C50 H50A 108.7
C6 C50 H50B 108.7
H50A C50 H50B 107.6
N14 C54 H54A 109.6
N14 C54 H54B 109.6
N14 C54 C85 110.2(4)
H54A C54 H54B 108.1
C85 C54 H54A 109.6
C85 C54 H54B 109.6
N14 C62 C16 110.8(4)
N14 C62 H62A 109.5
N14 C62 H62B 109.5
C16 C62 H62A 109.5
C16 C62 H62B 109.5
H62A C62 H62B 108.1
N4 C66 H66A 109.5
N4 C66 H66B 109.5
N4 C66 C76 110.7(4)
H66A C66 H66B 108.1
C76 C66 H66A 109.5
C76 C66 H66B 109.5
C22 O71 H71 109.5
N6 C72 H72A 109.2
N6 C72 H72B 109.2
N6 C72 C38 111.9(4)
H72A C72 H72B 107.9
C38 C72 H72A 109.2
C38 C72 H72B 109.2
N6 C76 C66 108.7(4)
N6 C76 H76A 109.9
N6 C76 H76B 109.9
C66 C76 H76A 109.9
C66 C76 H76B 109.9
H76A C76 H76B 108.3
N36 C84 H84A 109.7
N36 C84 H84B 109.7
N36 C84 C86 110.0(5)
H84A C84 H84B 108.2
C86 C84 H84A 109.7
C86 C84 H84B 109.7
N4 C85 C54 111.3(4)
N4 C85 H85A 109.4
N4 C85 H85B 109.4
C54 C85 H85A 109.4
C54 C85 H85B 109.4
H85A C85 H85B 108.0
N11 C86 C84 111.5(5)
N11 C86 H86A 109.3
N11 C86 H86B 109.3
C84 C86 H86A 109.3
C84 C86 H86B 109.3
H86A C86 H86B 108.0
N11 C87 H87A 109.6
N11 C87 H87B 109.6
N11 C87 C90 110.4(5)
H87A C87 H87B 108.1
C90 C87 H87A 109.6
C90 C87 H87B 109.6
N3 C88 H88A 109.9
N3 C88 H88B 109.9
N3 C88 C91 109.1(5)
H88A C88 H88B 108.3
C91 C88 H88A 109.9
C91 C88 H88B 109.9
N15 C90 C87 110.7(5)
N15 C90 H90A 109.5
N15 C90 H90B 109.5
C87 C90 H90A 109.5
C87 C90 H90B 109.5
H90A C90 H90B 108.1
N11 C91 C88 110.1(5)
N11 C91 H91A 109.6
N11 C91 H91B 109.6
C88 C91 H91A 109.6
C88 C91 H91B 109.6
H91A C91 H91B 108.2
N3 C100 C41 110.3(5)
N3 C100 H10A 109.6
N3 C100 H10B 109.6
C41 C100 H10A 109.6
C41 C100 H10B 109.6
H10A C100 H10B 108.1
N36 C112 H11A 108.8
N36 C112 H11B 108.8
N36 C112 C55 113.8(5)
H11A C112 H11B 107.7
C55 C112 H11A 108.8
C55 C112 H11B 108.8
N10 C1AA C0AA 115.2(3)
N10 C1AA C3 124.8(3)
C0AA C1AA C3 120.0
C1AA C0AA S3 110.2(2)
C1AA C0AA C4AA 120.0
C4AA C0AA S3 129.8(2)
C0AA C4AA H4AA 120.0
C3AA C4AA C0AA 120.0
C3AA C4AA H4AA 120.0
C4AA C3AA H3AA 120.0
C2AA C3AA C4AA 120.0
C2AA C3AA H3AA 120.0
C3AA C2AA H2AA 120.0
C3AA C2AA C3 120.0
C3 C2AA H2AA 120.0
C1AA C3 H3A 120.0
C2AA C3 C1AA 120.0
C2AA C3 H3A 120.0
C37 C5AA C55 120.0
O1 C5AA C37 132.0(5)
O1 C5AA C55 108.0(5)
C5AA C37 C22 120.0
C5AA C37 C6AA 122.0(8)
C5AA C37 C6AB 113.0(18)
C22 C37 C6AA 118.0(8)
C22 C37 C6AB 126.9(17)
C37 C22 O71 122.0(3)
C38 C22 O71 118.0(3)
C38 C22 C37 120.0
C22 C38 C72 120.5(3)
C59 C38 C72 119.4(3)
C59 C38 C22 120.0
C38 C59 H59 120.0
C55 C59 C38 120.0
C55 C59 H59 120.0
C5AA C55 C112 120.5(3)
C59 C55 C112 119.2(3)
C59 C55 C5AA 120.0
C5AA O1 H1 109.5
C5 S1 C6AA 91.7(5)
C37 C6AA S1 125.6(12)
N1 C6AA C37 124.5(15)
N1 C6AA S1 109.6(7)
C7AA C5 S1 110.7(3)
C7AA C5 C8AA 120.0
C8AA C5 S1 129.3(3)
C7 C7AA C5 120.0
N1 C7AA C5 115.8(5)
N1 C7AA C7 124.2(5)
C7AA C7 H7 120.0
C7AA C7 C11 120.0
C11 C7 H7 120.0
C7 C11 H11 120.0
C8 C11 C7 120.0
C8 C11 H11 120.0
C11 C8 H8 120.0
C11 C8 C8AA 120.0
C8AA C8 H8 120.0
C5 C8AA H8AA 120.0
C8 C8AA C5 120.0
C8 C8AA H8AA 120.0
C6AA N1 C7AA 112.2(10)
C37 C6AB S1A 122(3)
N1A C6AB C37 112(3)
N1A C6AB S1A 125.6(13)
C6AB N1A C7AB 105.0(17)
C5A C7AB N1A 117.0(11)
C5A C7AB C7A 120.0
C7A C7AB N1A 123.0(11)
C7AB C5A C8AB 120.0
C7AB C5A S1A 106.7(8)
C8AB C5A S1A 133.2(8)
C5A C8AB H8AB 120.0
C5A C8AB C8A 120.0
C8A C8AB H8AB 120.0
C8AB C8A H8A 120.0
C11A C8A C8AB 120.0
C11A C8A H8A 120.0
C8A C11A H11C 120.0
C7A C11A C8A 120.0
C7A C11A H11C 120.0
C7AB C7A H7A 120.0
C11A C7A C7AB 120.0
C11A C7A H7A 120.0
C6AB S1A C5A 85.6(10)
C12 C9AA S0AA 121.6(4)
N13 C9AA C12 123.5(4)
N13 C9AA S0AA 114.9(3)
C64 S0AA C9AA 89.8(2)
C49 N13 C9AA 108.7(4)
N13 C49 C57 121.9(5)
N13 C49 C64 117.2(5)
C57 C49 C64 120.9(5)
C49 C57 H57 121.6
C0BA C57 C49 116.7(6)
C0BA C57 H57 121.6
C49 C64 S0AA 109.4(4)
C69 C64 S0AA 129.7(4)
C69 C64 C49 120.8(5)
C64 C69 H69 121.1
C64 C69 C89 117.9(5)
C89 C69 H69 121.1
C69 C89 H89 120.5
C0BA C89 C69 118.9(5)
C0BA C89 H89 120.5
C57 C0BA C89 124.8(6)
C57 C0BA H0BA 117.6
C89 C0BA H0BA 117.6

loop_
_geom_bond_atom_site_label_1
_geom_bond_atom_site_label_2
_geom_bond_distance
S3 C35 1.752(5)
S3 C0AA 1.704(3)
O5 H5 0.8400
O5 C4 1.345(6)
O6 H6 0.8400
O6 C43 1.283(6)
N4 C42 1.470(6)
N4 C66 1.459(6)
N4 C85 1.467(7)
N5 H5A 0.89(5)
N5 C27 1.454(6)
N5 C34 1.481(6)
N6 H6A 0.70(6)
N6 C72 1.457(7)
N6 C76 1.461(7)
N10 C35 1.310(6)
N10 C1AA 1.382(5)
N11 C86 1.458(7)
N11 C87 1.443(7)
N11 C91 1.457(7)
N14 H14 0.78(2)
N14 C54 1.462(2)
N14 C62 1.490(6)
N15 H15 0.8600
N15 C50 1.437(7)
N15 C90 1.456(7)
C1 C4 1.395(7)
C1 C19 1.408(7)
C1 C35 1.474(7)
C2 C17 1.387(7)
C2 C19 1.386(7)
C2 C27 1.520(7)
N3 H3 0.86(6)
N3 C88 1.465(7)
N3 C100 1.467(7)
C4 C41 1.399(7)
C6 C10 1.383(7)
C6 C29 1.391(7)
C6 C50 1.502(7)
C10 H10 0.9500
C10 C12 1.388(7)
C12 C43 1.409(7)
C12 C9AA 1.457(7)
C16 C29 1.355(7)
C16 C43 1.432(7)
C16 C62 1.521(7)
C17 H17 0.9500
C17 C41 1.386(7)
C19 H19 0.9500
C27 H27A 0.9900
C27 H27B 0.9900
C29 H29 0.9500
C34 H34A 0.9900
C34 H34B 0.9900
C34 C42 1.504(7)
N36 H36 0.8601
N36 C84 1.451(7)
N36 C112 1.452(8)
C41 C100 1.508(7)
C42 H42A 0.9900
C42 H42B 0.9900
C50 H50A 0.9900
C50 H50B 0.9900
C54 H54A 0.9900
C54 H54B 0.9900
C54 C85 1.519(8)
C62 H62A 0.9900
C62 H62B 0.9900
C66 H66A 0.9900
C66 H66B 0.9900
C66 C76 1.513(7)
O71 H71 0.8400
O71 C22 1.403(5)
C72 H72A 0.9900
C72 H72B 0.9900
C72 C38 1.514(6)
C76 H76A 0.9900
C76 H76B 0.9900
C84 H84A 0.9900
C84 H84B 0.9900
C84 C86 1.517(8)
C85 H85A 0.9900
C85 H85B 0.9900
C86 H86A 0.9900
C86 H86B 0.9900
C87 H87A 0.9900
C87 H87B 0.9900
C87 C90 1.503(8)
C88 H88A 0.9900
C88 H88B 0.9900
C88 C91 1.496(8)
C90 H90A 0.9900
C90 H90B 0.9900
C91 H91A 0.9900
C91 H91B 0.9900
C100 H10A 0.9900
C100 H10B 0.9900
C112 H11A 0.9900
C112 H11B 0.9900
C112 C55 1.525(6)
C1AA C0AA 1.3900
C1AA C3 1.3900
C0AA C4AA 1.3900
C4AA H4AA 0.9500
C4AA C3AA 1.3900
C3AA H3AA 0.9500
C3AA C2AA 1.3900
C2AA H2AA 0.9500
C2AA C3 1.3900
C3 H3A 0.9500
C5AA C37 1.3900
C5AA C55 1.3900
C5AA O1 1.335(8)
C37 C22 1.3900
C37 C6AA 1.476(10)
C37 C6AB 1.465(15)
C22 C38 1.3900
C38 C59 1.3900
C59 H59 0.9500
C59 C55 1.3900
O1 H1 0.8400
S1 C6AA 1.81(2)
S1 C5 1.678(5)
C6AA N1 1.361(19)
C5 C7AA 1.3900
C5 C8AA 1.3900
C7AA C7 1.3900
C7AA N1 1.386(9)
C7 H7 0.9500
C7 C11 1.3900
C11 H11 0.9500
C11 C8 1.3900
C8 H8 0.9500
C8 C8AA 1.3900
C8AA H8AA 0.9500
C6AB N1A 1.15(5)
C6AB S1A 1.72(4)
N1A C7AB 1.415(16)
C7AB C5A 1.3900
C7AB C7A 1.3900
C5A C8AB 1.3900
C5A S1A 1.738(10)
C8AB H8AB 0.9500
C8AB C8A 1.3900
C8A H8A 0.9500
C8A C11A 1.3900
C11A H11C 0.9500
C11A C7A 1.3900
C7A H7A 0.9500
C9AA S0AA 1.732(5)
C9AA N13 1.384(6)
S0AA C64 1.719(5)
N13 C49 1.346(6)
C49 C57 1.406(7)
C49 C64 1.411(7)
C57 H57 0.9500
C57 C0BA 1.341(8)
C64 C69 1.389(7)
C69 H69 0.9500
C69 C89 1.411(8)
C89 H89 0.9500
C89 C0BA 1.392(8)
C0BA H0BA 0.9500

loop_
_geom_torsion_atom_site_label_1
_geom_torsion_atom_site_label_2
_geom_torsion_atom_site_label_3
_geom_torsion_atom_site_label_4
_geom_torsion
S3 C0AA C4AA C3AA -179.9(3)
O5 C4 C41 C17 178.5(5)
O5 C4 C41 C100 -4.6(7)
N4 C66 C76 N6 -59.2(6)
N5 C34 C42 N4 -65.0(5)
N6 C72 C38 C22 -39.4(5)
N6 C72 C38 C59 143.4(4)
N10 C1AA C0AA S3 -0.4(3)
N10 C1AA C0AA C4AA 179.7(3)
N10 C1AA C3 C2AA -179.6(4)
N11 C87 C90 N15 61.2(6)
N14 C54 C85 N4 -51.8(6)
C1 C4 C41 C17 -0.9(7)
C1 C4 C41 C100 176.0(5)
C2 C17 C41 C4 3.0(8)
C2 C17 C41 C100 -173.8(5)
N3 C88 C91 N11 56.8(6)
C4 C1 C19 C2 2.6(7)
C4 C1 C35 S3 9.6(7)
C4 C1 C35 N10 -172.3(5)
C4 C41 C100 N3 39.8(7)
C6 C10 C12 C43 -1.0(7)
C6 C10 C12 C9AA -177.3(4)
C10 C6 C29 C16 1.4(7)
C10 C6 C50 N15 41.3(7)
C10 C12 C43 O6 -179.2(4)
C10 C12 C43 C16 -0.6(7)
C10 C12 C9AA S0AA -174.1(4)
C10 C12 C9AA N13 7.1(7)
C12 C9AA S0AA C64 180.0(4)
C12 C9AA N13 C49 178.8(4)
C17 C2 C19 C1 -0.6(7)
C17 C2 C27 N5 156.7(4)
C17 C41 C100 N3 -143.4(5)
C19 C1 C4 O5 178.7(4)
C19 C1 C4 C41 -1.8(7)
C19 C1 C35 S3 -169.1(4)
C19 C1 C35 N10 9.0(7)
C19 C2 C17 C41 -2.3(7)
C19 C2 C27 N5 -27.7(7)
C27 N5 C34 C42 166.4(4)
C27 C2 C17 C41 173.6(5)
C27 C2 C19 C1 -176.2(4)
C29 C6 C10 C12 0.7(7)
C29 C6 C50 N15 -140.8(5)
C29 C16 C43 O6 -178.8(5)
C29 C16 C43 C12 2.6(7)
C29 C16 C62 N14 143.4(5)
C34 N5 C27 C2 171.1(4)
C35 S3 C0AA C1AA 1.0(2)
C35 S3 C0AA C4AA -179.1(3)
C35 N10 C1AA C0AA -0.6(5)
C35 N10 C1AA C3 179.0(3)
C35 C1 C4 O5 0.0(7)
C35 C1 C4 C41 179.4(4)
C35 C1 C19 C2 -178.6(4)
N36 C84 C86 N11 58.7(6)
N36 C112 C55 C5AA 35.5(6)
N36 C112 C55 C59 -151.2(4)
C42 N4 C66 C76 143.1(5)
C42 N4 C85 C54 -71.0(5)
C43 C12 C9AA S0AA 9.6(6)
C43 C12 C9AA N13 -169.2(4)
C43 C16 C29 C6 -3.1(7)
C43 C16 C62 N14 -40.4(6)
C50 N15 C90 C87 -175.0(5)
C50 C6 C10 C12 178.6(5)
C50 C6 C29 C16 -176.5(5)
C54 N14 C62 C16 156.7(4)
C62 N14 C54 C85 -174.1(4)
C62 C16 C29 C6 173.0(5)
C62 C16 C43 O6 4.9(7)
C62 C16 C43 C12 -173.7(4)
C66 N4 C42 C34 -87.7(5)
C66 N4 C85 C54 154.2(4)
O71 C22 C38 C72 2.8(4)
O71 C22 C38 C59 180.0(4)
C72 N6 C76 C66 169.0(5)
C72 C38 C59 C55 177.2(4)
C76 N6 C72 C38 175.5(4)
C84 N36 C112 C55 -164.0(5)
C85 N4 C42 C34 137.5(4)
C85 N4 C66 C76 -82.0(5)
C86 N11 C87 C90 -141.0(5)
C86 N11 C91 C88 81.9(6)
C87 N11 C86 C84 78.2(6)
C87 N11 C91 C88 -145.5(5)
C88 N3 C100 C41 -174.4(5)
C90 N15 C50 C6 -175.2(4)
C91 N11 C86 C84 -149.3(5)
C91 N11 C87 C90 86.5(6)
C100 N3 C88 C91 -168.6(5)
C112 N36 C84 C86 -175.0(5)
C1AA N10 C35 S3 1.4(5)
C1AA N10 C35 C1 -176.8(4)
C1AA C0AA C4AA C3AA 0.0
C0AA S3 C35 N10 -1.4(4)
C0AA S3 C35 C1 176.8(4)
C0AA C1AA C3 C2AA 0.0
C0AA C4AA C3AA C2AA 0.0
C4AA C3AA C2AA C3 0.0
C3AA C2AA C3 C1AA 0.0
C3 C1AA C0AA S3 179.9(3)
C3 C1AA C0AA C4AA 0.0
C5AA C37 C22 O71 -180.0(4)
C5AA C37 C22 C38 0.0
C5AA C37 C6AA S1 164.8(12)
C5AA C37 C6AA N1 -9(3)
C5AA C37 C6AB N1A 170(3)
C5AA C37 C6AB S1A -9(5)
C37 C5AA C55 C112 173.2(4)
C37 C5AA C55 C59 0.0
C37 C22 C38 C72 -177.2(4)
C37 C22 C38 C59 0.0
C37 C6AA N1 C7AA 173.3(19)
C37 C6AB N1A C7AB 178(3)
C37 C6AB S1A C5A -178(4)
C22 C37 C6AA S1 -16(3)
C22 C37 C6AA N1 170.5(17)
C22 C37 C6AB N1A -8(6)
C22 C37 C6AB S1A 174(2)
C22 C38 C59 C55 0.0
C38 C59 C55 C112 -173.3(4)
C38 C59 C55 C5AA 0.0
C55 C5AA C37 C22 0.0
C55 C5AA C37 C6AA 179.1(14)
C55 C5AA C37 C6AB -178(3)
O1 C5AA C37 C22 176.4(7)
O1 C5AA C37 C6AA -4.5(15)
O1 C5AA C37 C6AB -1(3)
O1 C5AA C55 C112 -4.0(6)
O1 C5AA C55 C59 -177.2(5)
S1 C6AA N1 C7AA -1(2)
S1 C5 C7AA C7 -179.8(6)
S1 C5 C7AA N1 1.3(7)
S1 C5 C8AA C8 179.8(7)
C6AA C37 C22 O71 0.9(14)
C6AA C37 C22 C38 -179.1(13)
C6AA S1 C5 C7AA -1.5(10)
C6AA S1 C5 C8AA 178.7(11)
C5 S1 C6AA C37 -173(2)
C5 S1 C6AA N1 1.5(17)
C5 C7AA C7 C11 0.0
C5 C7AA N1 C6AA -0.1(15)
C7AA C5 C8AA C8 0.0
C7AA C7 C11 C8 0.0
C7 C7AA N1 C6AA -178.9(14)
C7 C11 C8 C8AA 0.0
C11 C8 C8AA C5 0.0
C8AA C5 C7AA C7 0.0
C8AA C5 C7AA N1 -178.9(9)
N1 C7AA C7 C11 178.8(9)
C6AB C37 C22 O71 -3(3)
C6AB C37 C22 C38 177(3)
C6AB N1A C7AB C5A 0(3)
C6AB N1A C7AB C7A 180(3)
N1A C6AB S1A C5A 4(5)
N1A C7AB C5A C8AB 179.5(15)
N1A C7AB C5A S1A 2.2(11)
N1A C7AB C7A C11A -179.5(16)
C7AB C5A C8AB C8A 0.0
C7AB C5A S1A C6AB -3(2)
C5A C7AB C7A C11A 0.0
C5A C8AB C8A C11A 0.0
C8AB C5A S1A C6AB -180(2)
C8AB C8A C11A C7A 0.0
C8A C11A C7A C7AB 0.0
C7A C7AB C5A C8AB 0.0
C7A C7AB C5A S1A -177.3(14)
S1A C6AB N1A C7AB -3(6)
S1A C5A C8AB C8A 176.5(18)
C9AA C12 C43 O6 -2.9(7)
C9AA C12 C43 C16 175.8(4)
C9AA S0AA C64 C49 2.0(4)
C9AA S0AA C64 C69 178.5(5)
C9AA N13 C49 C57 -176.4(5)
C9AA N13 C49 C64 1.7(6)
S0AA C9AA N13 C49 -0.1(5)
S0AA C64 C69 C89 -176.1(4)
N13 C9AA S0AA C64 -1.2(4)
N13 C49 C57 C0BA -180.0(5)
N13 C49 C64 S0AA -2.6(6)
N13 C49 C64 C69 -179.5(5)
C49 C57 C0BA C89 -1.5(9)
C49 C64 C69 C89 0.1(8)
C57 C49 C64 S0AA 175.6(4)
C57 C49 C64 C69 -1.3(8)
C64 C49 C57 C0BA 2.0(8)
C64 C69 C89 C0BA 0.4(8)
C69 C89 C0BA C57 0.4(10)

loop_
_smtbx_masks_void_nr
_smtbx_masks_void_average_x
_smtbx_masks_void_average_y
_smtbx_masks_void_average_z
_smtbx_masks_void_volume
_smtbx_masks_void_count_electrons
1 0.000 0.500 -0.325 528.9 186.6
2 0.157 0.262 0.917 24.1 1.3
3 0.157 0.738 0.417 24.1 1.3
4 0.343 0.238 0.083 24.1 1.3
5 0.343 0.762 0.583 24.1 1.3
6 0.500 0.000 -0.762 528.9 186.6
7 0.657 0.238 0.417 24.1 1.3
8 0.657 0.762 0.917 24.1 1.3
9 0.843 0.262 0.583 24.1 1.3
10 0.843 0.738 0.083 24.1 1.3
